data_7210652
loop_
_publ_author_name
'Sun, Jia-Yin'
'Wang, Li'
'Zhang, Dao-Jun'
'Li, Da'
'Cao, Yu'
'Zhang, Li-Ying'
'Zeng, Shuang-Li'
'Pang, Guang-Sheng'
'Fan, Yong'
'Xu, Jia-Ning'
'Song, Tian-You'

_publ_section_title
;
 Construction of metal--organic coordination polymers derived from
 4-substituted tetrazole--benzoate ligands: synthesis, structure,
 luminescence, and magnetic behaviors
;
_journal_issue 17
_journal_name_full CrystEngComm
_journal_page_first 3402
_journal_paper_doi 10.1039/c2ce26793d
_journal_volume 15
_journal_year 2013
_chemical_formula_moiety 'C14 H12 N10 Zn'
_chemical_formula_sum 'C14 H12 N10 Zn'
_chemical_formula_weight 385.71
_chemical_name_systematic
;
?
;
_space_group_IT_number 118
_symmetry_cell_setting tetragonal
_symmetry_space_group_name_Hall 'P -4 -2n'
_symmetry_space_group_name_H-M 'P -4 n 2'
_atom_sites_solution_hydrogens geom
_atom_sites_solution_primary direct
_atom_sites_solution_secondary difmap
_audit_creation_method SHELXL-97
_cell_angle_alpha 90.00
_cell_angle_beta 90.00
_cell_angle_gamma 90.00
_cell_formula_units_Z 4
_cell_length_a 10.1598(2)
_cell_length_b 10.1598(2)
_cell_length_c 14.4082(5)
_cell_measurement_temperature 293(2)
_cell_measurement_theta_max 28.24
_cell_measurement_theta_min 2.45
_cell_volume 1487.24(7)
_computing_cell_refinement Process-auto
_computing_data_collection Process-auto
_computing_data_reduction Process-auto
_computing_molecular_graphics SHELXL-97
_computing_publication_material SHELXL-97
_computing_structure_refinement 'SHELXL-97 (Sheldrick, 1997)'
_computing_structure_solution 'SHELXS-97 (Sheldrick, 1990)'
_diffrn_ambient_temperature 293(2)
_diffrn_measured_fraction_theta_full 1.000
_diffrn_measured_fraction_theta_max 1.000
_diffrn_measurement_device_type 'Rigaku RAXIS-RAPID'
_diffrn_measurement_method omega-sca
_diffrn_radiation_monochromator graphite
_diffrn_radiation_source 'fine-focus sealed tube'
_diffrn_radiation_type MoK\a
_diffrn_radiation_wavelength 0.71073
_diffrn_reflns_av_R_equivalents 0.0500
_diffrn_reflns_av_sigmaI/netI 0.0266
_diffrn_reflns_limit_h_max 13
_diffrn_reflns_limit_h_min -12
_diffrn_reflns_limit_k_max 13
_diffrn_reflns_limit_k_min -11
_diffrn_reflns_limit_l_max 15
_diffrn_reflns_limit_l_min -19
_diffrn_reflns_number 10422
_diffrn_reflns_theta_full 28.24
_diffrn_reflns_theta_max 28.24
_diffrn_reflns_theta_min 2.45
_exptl_absorpt_coefficient_mu 1.674
_exptl_absorpt_process_details Process-auto
_exptl_crystal_colour Purple
_exptl_crystal_density_diffrn 1.723
_exptl_crystal_density_method 'not measured'
_exptl_crystal_description block
_exptl_crystal_F_000 784
_exptl_crystal_size_max 0.2
_exptl_crystal_size_mid 0.2
_exptl_crystal_size_min 0.2
_refine_diff_density_max 0.367
_refine_diff_density_min -0.218
_refine_diff_density_rms 0.049
_refine_ls_abs_structure_details 'Flack H D (1983), Acta Cryst. A39, 876-881'
_refine_ls_abs_structure_Flack 0.00(2)
_refine_ls_extinction_method none
_refine_ls_goodness_of_fit_ref 1.047
_refine_ls_hydrogen_treatment mixed
_refine_ls_matrix_type full
_refine_ls_number_parameters 148
_refine_ls_number_reflns 1852
_refine_ls_number_restraints 2
_refine_ls_restrained_S_all 1.046
_refine_ls_R_factor_all 0.0316
_refine_ls_R_factor_gt 0.0241
_refine_ls_shift/su_max 0.001
_refine_ls_shift/su_mean 0.000
_refine_ls_structure_factor_coef Fsqd
_refine_ls_weighting_details 'calc w=1/[\s^2^(Fo^2^)+(0.0291P)^2^+0.6276P] where P=(Fo^2^+2Fc^2^)/3'
_refine_ls_weighting_scheme calc
_refine_ls_wR_factor_gt 0.0613
_refine_ls_wR_factor_ref 0.0653
_reflns_number_gt 1546
_reflns_number_total 1852
_reflns_threshold_expression >2sigma(I)
_cod_data_source_file c2ce26793d.txt
_cod_data_source_block 2
_cod_original_sg_symbol_H-M P-4n2
_cod_database_code 7210652

loop_
_symmetry_equiv_pos_as_xyz
'x, y, z'
'-x, -y, z'
'y, -x, -z'
'-y, x, -z'
'x+1/2, -y+1/2, z+1/2'
'-x+1/2, y+1/2, z+1/2'
'y+1/2, x+1/2, -z+1/2'
'-y+1/2, -x+1/2, -z+1/2'

loop_
_atom_site_label
_atom_site_type_symbol
_atom_site_fract_x
_atom_site_fract_y
_atom_site_fract_z
_atom_site_U_iso_or_equiv
_atom_site_adp_type
_atom_site_occupancy
_atom_site_symmetry_multiplicity
_atom_site_calc_flag
_atom_site_refinement_flags
H5B H -0.118(4) 0.613(4) 0.403(4) 0.15(2) Uiso 1 1 d D
H5A H -0.025(4) 0.685(4) 0.4852(15) 0.085(13) Uiso 1 1 d D
H6 H -0.145(5) 0.708(5) 0.263(4) 0.043(16) Uiso 0.50 1 d P
H6' H -0.013(4) 0.622(5) 0.238(4) 0.024(12) Uiso 0.50 1 d P
C6 C -0.0509(5) 0.7714(5) 0.2751(4) 0.0401(12) Uani 0.50 1 d P
C6' C 0.0233(5) 0.6996(6) 0.2602(4) 0.0415(12) Uani 0.50 1 d P
C7 C 0.0854(6) 0.7791(6) 0.1968(3) 0.0334(10) Uani 0.50 1 d P
H7 H 0.0868 0.7566 0.1342 0.040 Uiso 0.50 1 calc PR
C7' C 0.0262(6) 0.8314(6) 0.2076(4) 0.0334(11) Uani 0.50 1 d P
H7' H -0.0026 0.8295 0.1463 0.040 Uiso 0.50 1 calc PR
C4 C 0.1000(3) 0.8406(3) 0.38744(17) 0.0421(6) Uani 1 1 d .
H4 H 0.1180 0.8529 0.4501 0.050 Uiso 1 1 calc R
C3 C 0.1687(2) 0.9120(3) 0.32198(15) 0.0371(5) Uani 1 1 d .
H3 H 0.2312 0.9729 0.3416 0.045 Uiso 1 1 calc R
C2 C 0.1472(2) 0.8957(2) 0.22800(16) 0.0314(5) Uani 1 1 d .
N5 N -0.0637(4) 0.6791(4) 0.4265(2) 0.0895(12) Uani 1 1 d D
C5 C 0.0071(4) 0.7531(5) 0.3618(2) 0.0682(11) Uani 1 1 d .
Zn1 Zn 0.0000 1.0000 0.0000 0.02333(13) Uani 1 4 d S
Zn2 Zn 0.5000 1.0000 0.2500 0.02229(13) Uani 1 4 d S
N4 N 0.3420(2) 1.01433(18) 0.16476(16) 0.0274(4) Uani 1 1 d .
N1 N 0.1682(2) 1.01013(19) 0.07558(16) 0.0297(5) Uani 1 1 d .
N2 N 0.26480(19) 1.0799(2) 0.03269(14) 0.0348(4) Uani 1 1 d .
N3 N 0.36774(19) 1.0825(2) 0.08489(14) 0.0361(5) Uani 1 1 d .
C1 C 0.2180(2) 0.9710(2) 0.15818(16) 0.0262(4) Uani 1 1 d .

loop_
_atom_site_aniso_label
_atom_site_aniso_U_11
_atom_site_aniso_U_22
_atom_site_aniso_U_33
_atom_site_aniso_U_23
_atom_site_aniso_U_13
_atom_site_aniso_U_12
C6 0.030(2) 0.036(3) 0.054(3) 0.014(2) -0.002(2) -0.013(2)
C6' 0.039(3) 0.038(3) 0.047(3) 0.006(2) -0.005(2) -0.011(2)
C7 0.028(3) 0.042(3) 0.030(2) 0.003(2) 0.000(2) -0.004(2)
C7' 0.030(3) 0.039(3) 0.031(2) 0.007(2) -0.005(2) -0.003(2)
C4 0.0396(14) 0.0549(16) 0.0317(12) 0.0043(11) 0.0014(11) -0.0042(12)
C3 0.0358(12) 0.0431(13) 0.0325(12) -0.0018(11) 0.0038(10) -0.0068(10)
C2 0.0281(11) 0.0359(12) 0.0300(11) 0.0076(9) -0.0042(9) -0.0065(9)
N5 0.082(2) 0.124(3) 0.063(2) 0.050(2) -0.0160(19) -0.055(2)
C5 0.072(2) 0.092(2) 0.041(2) 0.036(2) -0.0136(14) -0.0481(18)
Zn1 0.02456(18) 0.02456(18) 0.0209(2) 0.000 0.000 0.000
Zn2 0.02156(17) 0.02156(17) 0.0237(3) 0.000 0.000 -0.00256(17)
N4 0.0227(11) 0.0316(11) 0.0280(10) 0.0028(8) -0.0021(8) -0.0024(7)
N1 0.0299(11) 0.0349(12) 0.0244(9) 0.0032(8) -0.0020(9) -0.0061(8)
N2 0.0314(10) 0.0428(12) 0.0302(9) 0.0088(9) -0.0031(8) -0.0078(8)
N3 0.0298(10) 0.0485(12) 0.0301(10) 0.0088(9) -0.0014(8) -0.0081(9)
C1 0.0245(10) 0.0262(10) 0.0280(10) 0.0005(8) -0.0027(8) -0.0018(8)

loop_
_atom_type_symbol
_atom_type_description
_atom_type_scat_dispersion_real
_atom_type_scat_dispersion_imag
_atom_type_scat_source
C C 0.0033 0.0016 'International Tables Vol C Tables 4.2.6.8 and 6.1.1.4'
H H 0.0000 0.0000 'International Tables Vol C Tables 4.2.6.8 and 6.1.1.4'
N N 0.0061 0.0033 'International Tables Vol C Tables 4.2.6.8 and 6.1.1.4'
Zn Zn 0.2839 1.4301 'International Tables Vol C Tables 4.2.6.8 and 6.1.1.4'

loop_
_geom_angle_atom_site_label_1
_geom_angle_atom_site_label_2
_geom_angle_atom_site_label_3
_geom_angle
_geom_angle_site_symmetry_1
_geom_angle_site_symmetry_3
C7' C6 C5 116.5(4) . .
C7' C6 H6 127(3) . .
C5 C6 H6 114(3) . .
C7 C6' C5 117.7(5) . .
C7 C6' H6' 117(3) . .
C5 C6' H6' 125(3) . .
C6' C7 C2 119.0(5) . .
C6' C7 H7 120.5 . .
C2 C7 H7 120.5 . .
C6 C7' C2 123.0(4) . .
C6 C7' H7' 118.5 . .
C2 C7' H7' 118.5 . .
C5 C4 C3 120.9(3) . .
C5 C4 H4 119.6 . .
C3 C4 H4 119.6 . .
C4 C3 C2 121.7(2) . .
C4 C3 H3 119.1 . .
C2 C3 H3 119.1 . .
C3 C2 C7 118.9(3) . .
C3 C2 C7' 113.2(3) . .
C7 C2 C7' 33.5(3) . .
C3 C2 C1 122.4(2) . .
C7 C2 C1 116.1(3) . .
C7' C2 C1 121.7(3) . .
C5 N5 H5B 117(4) . .
C5 N5 H5A 111(3) . .
H5B N5 H5A 128(4) . .
C4 C5 C6 117.0(3) . .
C4 C5 N5 122.1(3) . .
C6 C5 N5 116.9(3) . .
C4 C5 C6' 114.3(3) . .
C6 C5 C6' 41.8(3) . .
N5 C5 C6' 119.4(4) . .
N1 Zn1 N1 106.73(6) 3_465 .
N1 Zn1 N1 115.10(13) 3_465 4_665
N1 Zn1 N1 106.73(6) . 4_665
N1 Zn1 N1 106.73(6) 3_465 2_575
N1 Zn1 N1 115.10(13) . 2_575
N1 Zn1 N1 106.73(6) 4_665 2_575
N4 Zn2 N4 104.69(12) 8_665 .
N4 Zn2 N4 118.77(11) 8_665 2_675
N4 Zn2 N4 105.37(13) . 2_675
N4 Zn2 N4 105.37(13) 8_665 7_455
N4 Zn2 N4 118.77(11) . 7_455
N4 Zn2 N4 104.69(12) 2_675 7_455
C1 N4 N3 106.7(2) . .
C1 N4 Zn2 139.92(17) . .
N3 N4 Zn2 113.28(16) . .
C1 N1 N2 106.5(2) . .
C1 N1 Zn1 140.51(17) . .
N2 N1 Zn1 112.99(16) . .
N3 N2 N1 109.3(2) . .
N2 N3 N4 109.02(19) . .
N4 C1 N1 108.5(2) . .
N4 C1 C2 126.1(2) . .
N1 C1 C2 125.4(2) . .

loop_
_geom_bond_atom_site_label_1
_geom_bond_atom_site_label_2
_geom_bond_distance
_geom_bond_site_symmetry_2
C6 C7' 1.389(7) .
C6 C5 1.394(6) .
C6 H6 1.17(5) .
C6' C7 1.372(7) .
C6' C5 1.570(7) .
C6' H6' 0.93(5) .
C7 C2 1.414(5) .
C7 H7 0.9300 .
C7' C2 1.422(5) .
C7' H7' 0.9300 .
C4 C5 1.348(4) .
C4 C3 1.380(3) .
C4 H4 0.9300 .
C3 C2 1.382(3) .
C3 H3 0.9300 .
C2 C1 1.454(3) .
N5 C5 1.398(4) .
N5 H5B 0.929(10) .
N5 H5A 0.935(10) .
Zn1 N1 2.029(2) 3_465
Zn1 N1 2.029(2) .
Zn1 N1 2.029(2) 4_665
Zn1 N1 2.029(2) 2_575
Zn2 N4 2.026(2) 8_665
Zn2 N4 2.026(2) .
Zn2 N4 2.026(2) 2_675
Zn2 N4 2.026(2) 7_455
N4 C1 1.339(3) .
N4 N3 1.368(3) .
N1 C1 1.353(3) .
N1 N2 1.359(3) .
N2 N3 1.288(3) .

loop_
_geom_hbond_atom_site_label_D
_geom_hbond_atom_site_label_H
_geom_hbond_atom_site_label_A
_geom_hbond_distance_DH
_geom_hbond_distance_HA
_geom_hbond_distance_DA
_geom_hbond_angle_DHA
_geom_hbond_site_symmetry_A
N5 H5A N3 0.935(10) 2.39(3) 3.184(4) 143(3) 6_545
